data_7107649
loop_
_publ_author_name
'Benjamin R. M. Lake'
'Emma K. Bullough'
'Thomas J. Williams'
'Adrian C. Whitwood'
'Marc A. Little'
'Charlotte E. Willans'

_publ_section_title
;
 Simple and versatile selective synthesis of neutral and cationic
 copper(I) N-heterocyclic carbene complexes using an electrochemical
 procedure
;
_journal_name_full Chem.Commun.
_journal_page_first 4887
_journal_paper_doi 10.1039/c2cc30862b
_journal_volume 48
_journal_year 2012
_chemical_formula_moiety 'C42 H36 Cu N4, F6 P'
_chemical_formula_sum 'C42 H36 Cu F6 N4 P'
_chemical_formula_weight 805.27
_chemical_name_systematic
;
?
;
_space_group_IT_number 2
_symmetry_cell_setting triclinic
_symmetry_space_group_name_Hall '-P 1'
_symmetry_space_group_name_H-M 'P -1'
_atom_sites_solution_hydrogens geom
_atom_sites_solution_primary direct
_atom_sites_solution_secondary difmap
_audit_creation_method SHELXL-97
_cell_angle_alpha 69.473(5)
_cell_angle_beta 86.792(4)
_cell_angle_gamma 69.242(4)
_cell_formula_units_Z 1
_cell_length_a 8.0929(10)
_cell_length_b 10.7824(15)
_cell_length_c 11.7655(16)
_cell_measurement_reflns_used 8105
_cell_measurement_temperature 150(2)
_cell_measurement_theta_max 26.507
_cell_measurement_theta_min 2.2945
_cell_volume 896.3(2)
_computing_cell_refinement
;
APEX 2 software, Bruker Nonius 2004
;
_computing_data_collection
;
APEX 2 software, Bruker Nonius 2004
;
_computing_data_reduction
;
SAINT - Bruker Integration program embedded in
APEX 2 software, Bruker Nonius 2004
;
_computing_molecular_graphics 'ORTEP-III Version 1.08 (Farrugia, 2005)'
_computing_publication_material
;
enCIFer: A program for viewing, editing and visualising CIFs.
F. H. Allen, O. Johnson, G. P. Shields, B. R. Smith, M. Towler,
J. Applied Cryst., 37, 331-334, 2004
;
_computing_structure_refinement
;
SHELXS-97 (Sheldrick, G. M. Acta Cryst. (2008). A64, 112)
XSeed (L.J.Barbour, J.Supramol. Chem., 2003, 1, 189.)
;
_computing_structure_solution
;
SUPERFLIP (Palatinus L., Chapuis G. (2007): Superflip - a computer program
for the solution of crystal structures by charge flipping in arbitrary
dimensions. J. Appl. Cryst. 40, 786-790)
;
_diffrn_ambient_temperature 150(2)
_diffrn_detector_area_resol_mean
;
120 microns
;
_diffrn_measured_fraction_theta_full 0.994
_diffrn_measured_fraction_theta_max 0.994
_diffrn_measurement_device_type 'ApexII camera'
_diffrn_measurement_method 'rotation images'
_diffrn_radiation_monochromator
;
Mach3 kappa-type 4-circle goniostat.
;
_diffrn_radiation_source
;
Bruker Nonius FR591 rotating anode generator
;
_diffrn_radiation_type MoK\a
_diffrn_radiation_wavelength 0.71073
_diffrn_reflns_av_R_equivalents 0.0258
_diffrn_reflns_av_sigmaI/netI 0.0232
_diffrn_reflns_limit_h_max 10
_diffrn_reflns_limit_h_min -7
_diffrn_reflns_limit_k_max 13
_diffrn_reflns_limit_k_min -13
_diffrn_reflns_limit_l_max 14
_diffrn_reflns_limit_l_min -14
_diffrn_reflns_number 12286
_diffrn_reflns_theta_full 26.51
_diffrn_reflns_theta_max 26.51
_diffrn_reflns_theta_min 1.85
_diffrn_standards_decay_% 0
_diffrn_standards_interval_count 0
_diffrn_standards_interval_time 0
_diffrn_standards_number 0
_exptl_absorpt_coefficient_mu 0.723
_exptl_absorpt_correction_T_max 0.9444
_exptl_absorpt_correction_T_min 0.8808
_exptl_absorpt_correction_type multi-scan
_exptl_absorpt_process_details
;
See Sheldrick, G. M. (2002). SADABS.
University of Gottingen, Germany.
;
_exptl_crystal_colour colourless
_exptl_crystal_density_diffrn 1.492
_exptl_crystal_density_method 'not measured'
_exptl_crystal_description plate
_exptl_crystal_F_000 414
_exptl_crystal_size_max 0.18
_exptl_crystal_size_mid 0.11
_exptl_crystal_size_min 0.08
_refine_diff_density_max 0.302
_refine_diff_density_min -0.246
_refine_diff_density_rms 0.044
_refine_ls_extinction_method none
_refine_ls_goodness_of_fit_ref 1.007
_refine_ls_hydrogen_treatment constr
_refine_ls_matrix_type full
_refine_ls_number_parameters 247
_refine_ls_number_reflns 3698
_refine_ls_number_restraints 0
_refine_ls_restrained_S_all 1.007
_refine_ls_R_factor_all 0.0310
_refine_ls_R_factor_gt 0.0270
_refine_ls_shift/su_max 0.001
_refine_ls_shift/su_mean 0.000
_refine_ls_structure_factor_coef Fsqd
_refine_ls_weighting_details 'calc w=1/[\s^2^(Fo^2^)+(0.0401P)^2^+0.4188P] where P=(Fo^2^+2Fc^2^)/3'
_refine_ls_weighting_scheme calc
_refine_ls_wR_factor_gt 0.0746
_refine_ls_wR_factor_ref 0.0770
_reflns_number_gt 3356
_reflns_number_total 3698
_reflns_threshold_expression >2sigma(I)
_cod_data_source_file c2cc30862b.txt
_cod_data_source_block brml101
_cod_database_code 7107649

loop_
_symmetry_equiv_pos_as_xyz
'x, y, z'
'-x, -y, -z'

loop_
_atom_site_label
_atom_site_type_symbol
_atom_site_fract_x
_atom_site_fract_y
_atom_site_fract_z
_atom_site_U_iso_or_equiv
_atom_site_adp_type
_atom_site_occupancy
_atom_site_symmetry_multiplicity
_atom_site_calc_flag
_atom_site_refinement_flags
Cu1 Cu 0.0000 0.0000 1.0000 0.02438(9) Uani 1 2 d S
C1 C 0.17073(18) 0.09009(15) 0.97092(14) 0.0218(3) Uani 1 1 d .
N2 N 0.23646(16) 0.14281(13) 0.86392(11) 0.0208(3) Uani 1 1 d .
C3 C 0.36651(18) 0.19296(15) 0.87966(14) 0.0216(3) Uani 1 1 d .
C2 C 0.38071(19) 0.17031(16) 1.00344(14) 0.0227(3) Uani 1 1 d .
N1 N 0.25896(16) 0.10642(13) 1.05573(11) 0.0218(3) Uani 1 1 d .
C15 C 0.2204(2) 0.07085(17) 1.18357(14) 0.0273(3) Uani 1 1 d .
H15A H 0.3199 0.0668 1.2317 0.033 Uiso 1 1 calc R
H15B H 0.2117 -0.0245 1.2137 0.033 Uiso 1 1 calc R
C16 C 0.05064(19) 0.17609(16) 1.20390(13) 0.0226(3) Uani 1 1 d .
C17 C -0.0249(2) 0.31436(17) 1.12208(14) 0.0267(3) Uani 1 1 d .
H17 H 0.0321 0.3463 1.0507 0.032 Uiso 1 1 calc R
C18 C -0.1825(2) 0.40550(18) 1.14418(16) 0.0315(4) Uani 1 1 d .
H18 H -0.2336 0.4997 1.0878 0.038 Uiso 1 1 calc R
C19 C -0.2658(2) 0.35998(19) 1.24803(17) 0.0345(4) Uani 1 1 d .
H19 H -0.3750 0.4223 1.2624 0.041 Uiso 1 1 calc R
C20 C -0.1901(2) 0.2237(2) 1.33084(16) 0.0343(4) Uani 1 1 d .
H20 H -0.2462 0.1927 1.4029 0.041 Uiso 1 1 calc R
C21 C -0.0328(2) 0.13257(18) 1.30888(15) 0.0284(3) Uani 1 1 d .
H21 H 0.0189 0.0391 1.3663 0.034 Uiso 1 1 calc R
C4 C 0.5000(2) 0.20822(17) 1.05233(16) 0.0295(3) Uani 1 1 d .
H4 H 0.5091 0.1937 1.1365 0.035 Uiso 1 1 calc R
C6 C 0.6046(2) 0.26821(18) 0.97125(18) 0.0348(4) Uani 1 1 d .
H6 H 0.6880 0.2956 1.0008 0.042 Uiso 1 1 calc R
C7 C 0.5920(2) 0.28991(18) 0.84764(18) 0.0340(4) Uani 1 1 d .
H7 H 0.6678 0.3305 0.7957 0.041 Uiso 1 1 calc R
C5 C 0.4718(2) 0.25397(16) 0.79833(15) 0.0274(3) Uani 1 1 d .
H5 H 0.4619 0.2700 0.7139 0.033 Uiso 1 1 calc R
C8 C 0.1665(2) 0.15842(17) 0.74594(14) 0.0254(3) Uani 1 1 d .
H8A H 0.1267 0.0785 0.7563 0.030 Uiso 1 1 calc R
H8B H 0.2627 0.1531 0.6900 0.030 Uiso 1 1 calc R
C9 C 0.01320(19) 0.29657(16) 0.68901(13) 0.0233(3) Uani 1 1 d .
C10 C -0.0272(2) 0.40950(18) 0.72928(16) 0.0312(4) Uani 1 1 d .
H10 H 0.0416 0.4007 0.7964 0.037 Uiso 1 1 calc R
C11 C -0.1671(2) 0.53541(19) 0.67268(18) 0.0372(4) Uani 1 1 d .
H11 H -0.1928 0.6123 0.7008 0.045 Uiso 1 1 calc R
C12 C -0.2682(3) 0.54886(19) 0.57620(17) 0.0399(4) Uani 1 1 d .
H12 H -0.3650 0.6344 0.5380 0.048 Uiso 1 1 calc R
C13 C -0.2284(3) 0.4376(2) 0.53544(18) 0.0518(6) Uani 1 1 d .
H13 H -0.2979 0.4468 0.4685 0.062 Uiso 1 1 calc R
C14 C -0.0880(3) 0.3121(2) 0.59086(16) 0.0401(4) Uani 1 1 d .
H14 H -0.0612 0.2364 0.5611 0.048 Uiso 1 1 calc R
P1 P 0.5000 0.0000 0.5000 0.02339(13) Uani 1 2 d S
F3 F 0.29341(13) 0.06735(12) 0.51219(10) 0.0417(3) Uani 1 1 d .
F2 F 0.46224(14) -0.10213(10) 0.44084(9) 0.0341(2) Uani 1 1 d .
F1 F 0.47830(15) 0.11759(11) 0.36742(8) 0.0395(3) Uani 1 1 d .

loop_
_atom_site_aniso_label
_atom_site_aniso_U_11
_atom_site_aniso_U_22
_atom_site_aniso_U_33
_atom_site_aniso_U_23
_atom_site_aniso_U_13
_atom_site_aniso_U_12
Cu1 0.02124(14) 0.02572(15) 0.02771(16) -0.00848(11) 0.00326(10) -0.01134(11)
C1 0.0183(7) 0.0207(7) 0.0246(7) -0.0084(6) 0.0018(5) -0.0045(6)
N2 0.0191(6) 0.0222(6) 0.0221(6) -0.0090(5) 0.0015(5) -0.0074(5)
C3 0.0165(6) 0.0201(7) 0.0272(8) -0.0093(6) 0.0017(6) -0.0042(6)
C2 0.0170(7) 0.0214(7) 0.0277(8) -0.0091(6) 0.0005(6) -0.0039(6)
N1 0.0180(6) 0.0248(6) 0.0211(6) -0.0081(5) 0.0017(5) -0.0061(5)
C15 0.0256(8) 0.0296(8) 0.0202(8) -0.0061(6) 0.0011(6) -0.0048(7)
C16 0.0225(7) 0.0265(8) 0.0224(7) -0.0112(6) 0.0000(6) -0.0100(6)
C17 0.0264(8) 0.0279(8) 0.0264(8) -0.0090(7) 0.0024(6) -0.0109(6)
C18 0.0314(8) 0.0253(8) 0.0365(9) -0.0124(7) -0.0014(7) -0.0065(7)
C19 0.0277(8) 0.0377(10) 0.0442(10) -0.0255(8) 0.0078(7) -0.0087(7)
C20 0.0367(9) 0.0427(10) 0.0336(9) -0.0212(8) 0.0146(7) -0.0200(8)
C21 0.0339(8) 0.0277(8) 0.0256(8) -0.0103(7) 0.0044(6) -0.0129(7)
C4 0.0221(7) 0.0286(8) 0.0376(9) -0.0148(7) -0.0050(6) -0.0049(6)
C6 0.0201(7) 0.0312(9) 0.0564(12) -0.0186(8) -0.0025(7) -0.0090(7)
C7 0.0213(8) 0.0262(8) 0.0524(11) -0.0110(8) 0.0090(7) -0.0097(6)
C5 0.0230(7) 0.0235(8) 0.0319(9) -0.0081(7) 0.0065(6) -0.0064(6)
C8 0.0265(7) 0.0277(8) 0.0233(8) -0.0122(6) 0.0005(6) -0.0080(6)
C9 0.0223(7) 0.0263(8) 0.0209(7) -0.0071(6) 0.0043(6) -0.0097(6)
C10 0.0266(8) 0.0300(9) 0.0399(9) -0.0154(7) -0.0015(7) -0.0101(7)
C11 0.0345(9) 0.0267(9) 0.0501(11) -0.0143(8) 0.0021(8) -0.0097(7)
C12 0.0398(10) 0.0291(9) 0.0332(9) -0.0012(7) -0.0029(8) -0.0008(8)
C13 0.0574(13) 0.0494(12) 0.0322(10) -0.0142(9) -0.0196(9) 0.0031(10)
C14 0.0465(11) 0.0373(10) 0.0312(9) -0.0179(8) -0.0089(8) -0.0014(8)
P1 0.0265(3) 0.0249(3) 0.0173(3) -0.0083(2) 0.0001(2) -0.0065(2)
F3 0.0274(5) 0.0515(7) 0.0471(6) -0.0264(5) 0.0037(4) -0.0064(5)
F2 0.0446(6) 0.0327(5) 0.0284(5) -0.0146(4) -0.0027(4) -0.0132(4)
F1 0.0572(7) 0.0400(6) 0.0204(5) -0.0025(4) -0.0042(4) -0.0235(5)

loop_
_atom_type_symbol
_atom_type_description
_atom_type_scat_dispersion_real
_atom_type_scat_dispersion_imag
_atom_type_scat_source
C C 0.0033 0.0016 'International Tables Vol C Tables 4.2.6.8 and 6.1.1.4'
H H 0.0000 0.0000 'International Tables Vol C Tables 4.2.6.8 and 6.1.1.4'
N N 0.0061 0.0033 'International Tables Vol C Tables 4.2.6.8 and 6.1.1.4'
F F 0.0171 0.0103 'International Tables Vol C Tables 4.2.6.8 and 6.1.1.4'
P P 0.1023 0.0942 'International Tables Vol C Tables 4.2.6.8 and 6.1.1.4'
Cu Cu 0.3201 1.2651 'International Tables Vol C Tables 4.2.6.8 and 6.1.1.4'

loop_
_geom_angle_atom_site_label_1
_geom_angle_atom_site_label_2
_geom_angle_atom_site_label_3
_geom_angle
_geom_angle_site_symmetry_1
_geom_angle_site_symmetry_3
C1 Cu1 C1 180.00(7) . 2_557
N1 C1 N2 105.82(12) . .
N1 C1 Cu1 126.41(11) . .
N2 C1 Cu1 127.65(11) . .
C1 N2 C3 111.15(12) . .
C1 N2 C8 124.10(12) . .
C3 N2 C8 124.46(12) . .
N2 C3 C5 132.14(14) . .
N2 C3 C2 106.10(12) . .
C5 C3 C2 121.76(14) . .
N1 C2 C4 132.39(15) . .
N1 C2 C3 105.76(13) . .
C4 C2 C3 121.85(14) . .
C1 N1 C2 111.17(12) . .
C1 N1 C15 123.65(13) . .
C2 N1 C15 125.02(13) . .
N1 C15 C16 112.98(12) . .
N1 C15 H15A 109.0 . .
C16 C15 H15A 109.0 . .
N1 C15 H15B 109.0 . .
C16 C15 H15B 109.0 . .
H15A C15 H15B 107.8 . .
C21 C16 C17 118.87(14) . .
C21 C16 C15 118.35(14) . .
C17 C16 C15 122.77(14) . .
C18 C17 C16 120.32(15) . .
C18 C17 H17 119.8 . .
C16 C17 H17 119.8 . .
C19 C18 C17 120.20(16) . .
C19 C18 H18 119.9 . .
C17 C18 H18 119.9 . .
C18 C19 C20 119.86(16) . .
C18 C19 H19 120.1 . .
C20 C19 H19 120.1 . .
C19 C20 C21 120.01(16) . .
C19 C20 H20 120.0 . .
C21 C20 H20 120.0 . .
C20 C21 C16 120.72(16) . .
C20 C21 H21 119.6 . .
C16 C21 H21 119.6 . .
C6 C4 C2 116.11(16) . .
C6 C4 H4 121.9 . .
C2 C4 H4 121.9 . .
C4 C6 C7 122.23(15) . .
C4 C6 H6 118.9 . .
C7 C6 H6 118.9 . .
C5 C7 C6 121.85(15) . .
C5 C7 H7 119.1 . .
C6 C7 H7 119.1 . .
C7 C5 C3 116.19(15) . .
C7 C5 H5 121.9 . .
C3 C5 H5 121.9 . .
N2 C8 C9 112.99(12) . .
N2 C8 H8A 109.0 . .
C9 C8 H8A 109.0 . .
N2 C8 H8B 109.0 . .
C9 C8 H8B 109.0 . .
H8A C8 H8B 107.8 . .
C14 C9 C10 118.57(15) . .
C14 C9 C8 118.63(14) . .
C10 C9 C8 122.77(14) . .
C9 C10 C11 120.79(16) . .
C9 C10 H10 119.6 . .
C11 C10 H10 119.6 . .
C12 C11 C10 120.09(17) . .
C12 C11 H11 120.0 . .
C10 C11 H11 120.0 . .
C11 C12 C13 119.42(17) . .
C11 C12 H12 120.3 . .
C13 C12 H12 120.3 . .
C12 C13 C14 120.77(18) . .
C12 C13 H13 119.6 . .
C14 C13 H13 119.6 . .
C9 C14 C13 120.34(17) . .
C9 C14 H14 119.8 . .
C13 C14 H14 119.8 . .
F3 P1 F3 180.00(8) . 2_656
F3 P1 F1 90.12(6) . 2_656
F3 P1 F1 89.88(6) 2_656 2_656
F3 P1 F1 89.88(6) . .
F3 P1 F1 90.12(6) 2_656 .
F1 P1 F1 180.00(5) 2_656 .
F3 P1 F2 90.34(5) . 2_656
F3 P1 F2 89.66(5) 2_656 2_656
F1 P1 F2 89.98(5) 2_656 2_656
F1 P1 F2 90.02(5) . 2_656
F3 P1 F2 89.66(5) . .
F3 P1 F2 90.34(5) 2_656 .
F1 P1 F2 90.02(5) 2_656 .
F1 P1 F2 89.98(5) . .
F2 P1 F2 180.0 2_656 .

loop_
_geom_bond_atom_site_label_1
_geom_bond_atom_site_label_2
_geom_bond_distance
_geom_bond_site_symmetry_2
Cu1 C1 1.9066(15) .
Cu1 C1 1.9066(15) 2_557
C1 N1 1.3523(19) .
C1 N2 1.3522(19) .
N2 C3 1.3891(19) .
N2 C8 1.4604(19) .
C3 C5 1.393(2) .
C3 C2 1.394(2) .
C2 N1 1.3928(19) .
C2 C4 1.392(2) .
N1 C15 1.4611(19) .
C15 C16 1.510(2) .
C15 H15A 0.9900 .
C15 H15B 0.9900 .
C16 C21 1.388(2) .
C16 C17 1.392(2) .
C17 C18 1.383(2) .
C17 H17 0.9500 .
C18 C19 1.382(3) .
C18 H18 0.9500 .
C19 C20 1.381(3) .
C19 H19 0.9500 .
C20 C21 1.381(2) .
C20 H20 0.9500 .
C21 H21 0.9500 .
C4 C6 1.382(3) .
C4 H4 0.9500 .
C6 C7 1.393(3) .
C6 H6 0.9500 .
C7 C5 1.385(2) .
C7 H7 0.9500 .
C5 H5 0.9500 .
C8 C9 1.513(2) .
C8 H8A 0.9900 .
C8 H8B 0.9900 .
C9 C14 1.380(2) .
C9 C10 1.385(2) .
C10 C11 1.389(2) .
C10 H10 0.9500 .
C11 C12 1.373(3) .
C11 H11 0.9500 .
C12 C13 1.373(3) .
C12 H12 0.9500 .
C13 C14 1.387(3) .
C13 H13 0.9500 .
C14 H14 0.9500 .
P1 F3 1.5902(10) .
P1 F3 1.5902(10) 2_656
P1 F1 1.5992(9) 2_656
P1 F1 1.5992(9) .
P1 F2 1.6095(9) 2_656
P1 F2 1.6095(9) .

loop_
_geom_torsion_atom_site_label_1
_geom_torsion_atom_site_label_2
_geom_torsion_atom_site_label_3
_geom_torsion_atom_site_label_4
_geom_torsion
N1 C1 N2 C3 -0.02(16)
Cu1 C1 N2 C3 -176.39(10)
N1 C1 N2 C8 -174.02(12)
Cu1 C1 N2 C8 9.6(2)
C1 N2 C3 C5 179.15(15)
C8 N2 C3 C5 -6.9(2)
C1 N2 C3 C2 -0.31(16)
C8 N2 C3 C2 173.67(13)
N2 C3 C2 N1 0.49(15)
C5 C3 C2 N1 -179.03(13)
N2 C3 C2 C4 179.94(14)
C5 C3 C2 C4 0.4(2)
N2 C1 N1 C2 0.34(16)
Cu1 C1 N1 C2 176.78(10)
N2 C1 N1 C15 176.07(13)
Cu1 C1 N1 C15 -7.5(2)
C4 C2 N1 C1 -179.89(16)
C3 C2 N1 C1 -0.53(16)
C4 C2 N1 C15 4.4(3)
C3 C2 N1 C15 -176.19(13)
C1 N1 C15 C16 -73.75(19)
C2 N1 C15 C16 101.39(16)
N1 C15 C16 C21 158.10(14)
N1 C15 C16 C17 -22.0(2)
C21 C16 C17 C18 -1.4(2)
C15 C16 C17 C18 178.75(15)
C16 C17 C18 C19 0.2(2)
C17 C18 C19 C20 1.0(3)
C18 C19 C20 C21 -1.0(3)
C19 C20 C21 C16 -0.2(3)
C17 C16 C21 C20 1.3(2)
C15 C16 C21 C20 -178.78(15)
N1 C2 C4 C6 178.65(15)
C3 C2 C4 C6 -0.6(2)
C2 C4 C6 C7 0.1(2)
C4 C6 C7 C5 0.7(3)
C6 C7 C5 C3 -0.9(2)
N2 C3 C5 C7 -179.00(15)
C2 C3 C5 C7 0.4(2)
C1 N2 C8 C9 85.94(17)
C3 N2 C8 C9 -87.27(17)
N2 C8 C9 C14 -166.84(15)
N2 C8 C9 C10 14.8(2)
C14 C9 C10 C11 0.4(3)
C8 C9 C10 C11 178.71(16)
C9 C10 C11 C12 0.5(3)
C10 C11 C12 C13 -0.8(3)
C11 C12 C13 C14 0.3(3)
C10 C9 C14 C13 -0.9(3)
C8 C9 C14 C13 -179.35(19)
C12 C13 C14 C9 0.6(4)
